data_7225237
loop_
_publ_author_name
'Guo, Hai-Yang'
'Zhang, Xiao'
'Cui, Xiao-Bing'
'Huo, Qi-Sheng'
'Xu, Ji-Qing'

_publ_section_title
;
 Vanadoantimonates: from discrete clusters to high dimensional aggregates
;
_journal_issue 27
_journal_name_full CrystEngComm
_journal_page_first 5130
_journal_paper_doi 10.1039/C6CE00616G
_journal_volume 18
_journal_year 2016
_chemical_formula_sum 'C12 H62 Co2 N12 O48 Sb6 V15'
_chemical_formula_weight 2755.19
_space_group_crystal_system trigonal
_space_group_IT_number 146
_space_group_name_Hall 'R 3'
_space_group_name_H-M_alt 'R 3 :H'
_symmetry_space_group_name_Hall 'R 3'
_symmetry_space_group_name_H-M 'R 3 :H'
_atom_sites_solution_hydrogens geom
_audit_creation_method SHELXL-2014/7
_audit_update_record
;
2016-05-11 deposited with the CCDC.
2016-05-13 downloaded from the CCDC.
;
_cell_angle_alpha 90
_cell_angle_beta 90
_cell_angle_gamma 120
_cell_formula_units_Z 3
_cell_length_a 12.4543(18)
_cell_length_b 12.4543(18)
_cell_length_c 39.916(8)
_cell_measurement_reflns_used 15141
_cell_measurement_temperature 293(2)
_cell_measurement_theta_max 27.52
_cell_measurement_theta_min 3.06
_cell_volume 5361.9(15)
_computing_cell_refinement 'Bruker XSCANS'
_computing_data_collection 'Bruker XSCANS'
_computing_data_reduction 'SHELXL-2014/7 (Sheldrick, 2014)'
_computing_molecular_graphics 'SHELXL-2014/7 (Sheldrick, 2014)'
_computing_publication_material 'SHELXL-2014/7 (Sheldrick, 2014)'
_computing_structure_refinement 'SHELXL-2014/7 (Sheldrick, 2014)'
_computing_structure_solution 'SHELXL-2014/7 (Sheldrick, 2014)'
_diffrn_ambient_temperature 293(2)
_diffrn_measured_fraction_theta_full 0.998
_diffrn_measured_fraction_theta_max 0.998
_diffrn_measurement_device_type 'Bruker P4'
_diffrn_radiation_type MoK\a
_diffrn_radiation_wavelength 0.71073
_diffrn_reflns_av_R_equivalents 0.0582
_diffrn_reflns_av_unetI/netI 0.0658
_diffrn_reflns_Laue_measured_fraction_full 0.998
_diffrn_reflns_Laue_measured_fraction_max 0.998
_diffrn_reflns_limit_h_max 16
_diffrn_reflns_limit_h_min -16
_diffrn_reflns_limit_k_max 16
_diffrn_reflns_limit_k_min -13
_diffrn_reflns_limit_l_max 51
_diffrn_reflns_limit_l_min -51
_diffrn_reflns_number 17328
_diffrn_reflns_point_group_measured_fraction_full 0.998
_diffrn_reflns_point_group_measured_fraction_max 0.998
_diffrn_reflns_theta_full 25.242
_diffrn_reflns_theta_max 27.477
_diffrn_reflns_theta_min 3.062
_exptl_absorpt_coefficient_mu 4.628
_exptl_absorpt_correction_T_max 1.0000
_exptl_absorpt_correction_T_min 0.5005
_exptl_absorpt_correction_type empirical
_exptl_crystal_colour black
_exptl_crystal_density_diffrn 2.560
_exptl_crystal_description polyhedron
_exptl_crystal_F_000 3921
_exptl_crystal_size_max 0.230
_exptl_crystal_size_mid 0.130
_exptl_crystal_size_min 0.120
_refine_diff_density_max 1.780
_refine_diff_density_min -1.278
_refine_diff_density_rms 0.194
_refine_ls_abs_structure_details
;
 Refined as an inversion twin.
;
_refine_ls_abs_structure_Flack 0.44(7)
_refine_ls_extinction_method none
_refine_ls_goodness_of_fit_ref 1.038
_refine_ls_hydrogen_treatment constr
_refine_ls_matrix_type full
_refine_ls_number_parameters 287
_refine_ls_number_reflns 5447
_refine_ls_number_restraints 26
_refine_ls_restrained_S_all 1.038
_refine_ls_R_factor_all 0.0608
_refine_ls_R_factor_gt 0.0501
_refine_ls_shift/su_max 0.012
_refine_ls_shift/su_mean 0.000
_refine_ls_structure_factor_coef Fsqd
_refine_ls_weighting_details 'w=1/[\s^2^(Fo^2^)+(0.0870P)^2^] where P=(Fo^2^+2Fc^2^)/3'
_refine_ls_weighting_scheme calc
_refine_ls_wR_factor_gt 0.1324
_refine_ls_wR_factor_ref 0.1415
_reflns_Friedel_coverage 1.000
_reflns_Friedel_fraction_full 0.998
_reflns_Friedel_fraction_max 0.998
_reflns_number_gt 4591
_reflns_number_total 5447
_reflns_threshold_expression 'I > 2\s(I)'
_cod_data_source_file c6ce00616g2.cif
_cod_data_source_block shelx_3
_cod_depositor_comments 'Adding full bibliography for 7225235--7225239.cif.'
_cod_original_cell_volume 5361.9(19)
_cod_database_code 7225237
_shelx_shelxl_version_number 2014/7
_shelx_space_group_comment
;
The symmetry employed for this shelxl refinement is uniquely defined
by the following loop, which should always be used as a source of
symmetry information in preference to the above space-group names.
They are only intended as comments.
;
_shelx_estimated_absorpt_t_min 0.416
_shelx_estimated_absorpt_t_max 0.607

loop_
_space_group_symop_operation_xyz
'x, y, z'
'-y, x-y, z'
'-x+y, -x, z'
'x+2/3, y+1/3, z+1/3'
'-y+2/3, x-y+1/3, z+1/3'
'-x+y+2/3, -x+1/3, z+1/3'
'x+1/3, y+2/3, z+2/3'
'-y+1/3, x-y+2/3, z+2/3'
'-x+y+1/3, -x+2/3, z+2/3'

loop_
_atom_site_label
_atom_site_type_symbol
_atom_site_fract_x
_atom_site_fract_y
_atom_site_fract_z
_atom_site_U_iso_or_equiv
_atom_site_adp_type
_atom_site_occupancy
_atom_site_site_symmetry_order
_atom_site_calc_flag
_atom_site_refinement_flags_posn
_atom_site_refinement_flags_adp
_atom_site_refinement_flags_occupancy
Sb1 Sb 0.60121(9) 0.62610(9) 0.25083(2) 0.0332(3) Uani 1 1 d . . .
Sb2 Sb 0.78852(10) 0.55354(9) 0.30253(2) 0.0349(3) Uani 1 1 d . . .
V5 V 0.8048(2) 0.8676(2) 0.20250(6) 0.0258(5) Uani 1 1 d . . .
V4 V 0.8553(2) 1.0455(2) 0.35330(6) 0.0288(5) Uani 1 1 d . . .
V3 V 0.7928(2) 1.0856(2) 0.22212(6) 0.0297(5) Uani 1 1 d . . .
V2 V 0.6468(2) 0.9077(2) 0.27788(6) 0.0296(5) Uani 1 1 d . . .
V1 V 0.7086(2) 0.7854(3) 0.33273(6) 0.0322(6) Uani 1 1 d . . .
Co2 Co 1.0000 1.0000 0.09315(9) 0.0328(7) Uani 1 3 d S T P
Co1 Co 0.3333 0.6667 0.13308(9) 0.0316(7) Uani 1 3 d S T P
O14 O 0.9536(9) 0.8550(10) 0.1979(2) 0.030(2) Uani 1 1 d . . .
O13 O 0.8053(11) 0.7008(11) 0.3257(3) 0.037(2) Uani 1 1 d . . .
O12 O 0.7068(10) 0.9095(10) 0.2335(2) 0.030(2) Uani 1 1 d . . .
O11 O 0.9109(9) 0.6477(9) 0.2687(2) 0.031(2) Uani 1 1 d . . .
O10 O 0.7204(10) 0.9452(10) 0.3222(2) 0.031(2) Uani 1 1 d . . .
O9 O 0.9557(11) 1.2316(11) 0.2306(3) 0.040(3) Uani 1 1 d . . .
O8 O 0.7966(11) 1.0631(11) 0.3874(3) 0.038(2) Uani 1 1 d . . .
O7 O 0.8583(11) 0.8919(10) 0.3576(3) 0.036(2) Uani 1 1 d . . .
O6 O 0.6450(11) 0.5169(10) 0.2757(3) 0.041(3) Uani 1 1 d . . .
O5 O 0.7247(10) 0.8154(10) 0.1685(3) 0.035(2) Uani 1 1 d . . .
O4 O 0.6405(11) 0.7485(10) 0.2869(3) 0.036(2) Uani 1 1 d . . .
O1W O 0.3333 0.6667 0.3269(5) 0.036(4) Uani 1 3 d S T P
O3 O 0.5025(11) 0.8699(13) 0.2793(3) 0.047(3) Uani 1 1 d . . .
O2 O 0.7155(12) 1.1237(14) 0.1965(3) 0.052(3) Uani 1 1 d . . .
N3 N 0.8762(13) 1.0342(12) 0.1219(3) 0.036(3) Uani 1 1 d . . .
H3C H 0.8060 0.9631 0.1253 0.044 Uiso 1 1 calc R U .
H3D H 0.9099 1.0648 0.1418 0.044 Uiso 1 1 calc R U .
N1 N 0.4761(16) 0.8126(16) 0.1636(5) 0.059(4) Uani 1 1 d . U .
H1C H 0.4578 0.7975 0.1852 0.071 Uiso 1 1 calc R U .
H1D H 0.5492 0.8182 0.1599 0.071 Uiso 1 1 calc R U .
O1 O 0.5933(13) 0.7097(12) 0.3580(3) 0.054(3) Uani 1 1 d . . .
C3 C 0.8487(18) 1.1217(18) 0.1049(5) 0.049(4) Uani 1 1 d . . .
H3A H 0.8223 1.1622 0.1210 0.059 Uiso 1 1 calc R U .
H3B H 0.7828 1.0786 0.0886 0.059 Uiso 1 1 calc R U .
C1 C 0.479(3) 0.926(3) 0.1536(7) 0.093(7) Uani 1 1 d D U .
H1A H 0.4187 0.9345 0.1668 0.112 Uiso 1 1 calc R U .
H1B H 0.5604 0.9952 0.1589 0.112 Uiso 1 1 calc R U .
N2 N 0.3640(12) 0.8249(12) 0.1034(3) 0.038(3) Uani 1 1 d . . .
H2C H 0.3890 0.8194 0.0829 0.045 Uiso 1 1 calc R U .
H2D H 0.2940 0.8273 0.1017 0.045 Uiso 1 1 calc R U .
C2 C 0.455(3) 0.932(2) 0.1193(6) 0.082(7) Uani 1 1 d D U .
H2A H 0.4318 0.9951 0.1168 0.098 Uiso 1 1 calc R U .
H2B H 0.5317 0.9600 0.1071 0.098 Uiso 1 1 calc R U .
N4 N 1.0120(15) 1.1539(16) 0.0644(4) 0.048(3) Uani 1 1 d . . .
C4 C 0.969(2) 1.2186(18) 0.0871(5) 0.055(5) Uani 1 1 d . . .
H4A H 0.9535 1.2757 0.0743 0.066 Uiso 1 1 calc R U .
H4B H 1.0327 1.2659 0.1036 0.066 Uiso 1 1 calc R U .
O3W O 1.0000 1.0000 0.2762(4) 0.026(3) Uani 1 3 d S T P
O2W O 0.3333 0.6667 0.2317(10) 0.094(4) Uani 1 3 d S TU P
O4W O 0.472(3) 0.442(3) 0.3542(8) 0.132(9) Uani 1 1 d . U .

loop_
_atom_site_aniso_label
_atom_site_aniso_U_11
_atom_site_aniso_U_22
_atom_site_aniso_U_33
_atom_site_aniso_U_23
_atom_site_aniso_U_13
_atom_site_aniso_U_12
Sb1 0.0308(5) 0.0353(5) 0.0265(5) -0.0013(4) 0.0029(4) 0.0111(4)
Sb2 0.0457(6) 0.0299(5) 0.0268(4) 0.0049(4) 0.0073(4) 0.0172(4)
V5 0.0262(11) 0.0279(11) 0.0206(11) -0.0017(9) 0.0001(8) 0.0116(9)
V4 0.0324(12) 0.0363(13) 0.0219(11) -0.0011(10) 0.0008(9) 0.0202(11)
V3 0.0316(12) 0.0349(13) 0.0247(11) -0.0025(10) -0.0040(10) 0.0182(11)
V2 0.0260(12) 0.0400(13) 0.0239(11) -0.0022(10) -0.0006(9) 0.0174(11)
V1 0.0350(13) 0.0373(14) 0.0225(12) 0.0035(10) 0.0050(10) 0.0168(11)
Co2 0.0365(11) 0.0365(11) 0.0256(16) 0.000 0.000 0.0182(5)
Co1 0.0312(10) 0.0312(10) 0.0324(18) 0.000 0.000 0.0156(5)
O14 0.027(5) 0.033(5) 0.031(5) 0.008(4) 0.009(4) 0.016(4)
O13 0.038(6) 0.038(6) 0.033(6) -0.005(5) -0.005(5) 0.018(5)
O12 0.034(5) 0.042(6) 0.022(5) 0.001(4) 0.004(4) 0.026(5)
O11 0.034(5) 0.026(5) 0.023(5) 0.006(4) -0.002(4) 0.008(4)
O10 0.038(5) 0.035(5) 0.021(5) 0.005(4) 0.003(4) 0.018(4)
O9 0.042(6) 0.040(6) 0.038(6) -0.014(5) -0.006(5) 0.021(5)
O8 0.041(6) 0.047(6) 0.028(5) -0.002(5) 0.008(5) 0.024(5)
O7 0.041(6) 0.037(6) 0.031(5) -0.008(5) -0.004(5) 0.021(5)
O6 0.042(6) 0.027(5) 0.039(6) -0.002(5) 0.009(5) 0.007(5)
O5 0.035(6) 0.039(6) 0.027(5) -0.004(4) -0.004(4) 0.016(5)
O4 0.043(6) 0.036(6) 0.027(6) -0.001(4) -0.006(5) 0.017(5)
O1W 0.029(5) 0.029(5) 0.049(11) 0.000 0.000 0.014(3)
O3 0.038(6) 0.068(8) 0.039(6) 0.001(6) 0.010(5) 0.030(6)
O2 0.050(7) 0.068(9) 0.039(7) -0.002(6) -0.017(6) 0.031(7)
N3 0.044(7) 0.032(7) 0.028(6) 0.006(5) -0.001(5) 0.015(6)
N1 0.056(9) 0.049(8) 0.066(10) -0.010(7) -0.034(8) 0.020(7)
O1 0.056(8) 0.051(7) 0.046(7) 0.011(6) 0.024(6) 0.019(6)
C3 0.046(10) 0.052(10) 0.050(11) 0.003(8) 0.005(8) 0.023(9)
C1 0.093(11) 0.059(9) 0.088(11) -0.005(9) -0.044(10) 0.009(9)
N2 0.037(7) 0.034(7) 0.037(7) 0.002(6) -0.008(6) 0.013(6)
C2 0.101(14) 0.042(9) 0.078(13) 0.004(10) -0.033(11) 0.018(10)
N4 0.053(9) 0.062(10) 0.029(7) 0.002(7) -0.002(6) 0.029(8)
C4 0.077(14) 0.046(10) 0.039(10) 0.019(8) 0.003(9) 0.029(10)
O3W 0.030(5) 0.030(5) 0.017(7) 0.000 0.000 0.015(2)
O2W 0.095(3) 0.095(3) 0.094(5) 0.000 0.000 0.0473(17)
O4W 0.133(10) 0.132(10) 0.132(10) 0.001(3) -0.001(3) 0.066(5)

loop_
_atom_type_symbol
_atom_type_description
_atom_type_scat_dispersion_real
_atom_type_scat_dispersion_imag
_atom_type_scat_source
C C 0.0033 0.0016 'International Tables Vol C Tables 4.2.6.8 and 6.1.1.4'
H H 0.0000 0.0000 'International Tables Vol C Tables 4.2.6.8 and 6.1.1.4'
N N 0.0061 0.0033 'International Tables Vol C Tables 4.2.6.8 and 6.1.1.4'
O O 0.0106 0.0060 'International Tables Vol C Tables 4.2.6.8 and 6.1.1.4'
V V 0.3005 0.5294 'International Tables Vol C Tables 4.2.6.8 and 6.1.1.4'
Co Co 0.3494 0.9721 'International Tables Vol C Tables 4.2.6.8 and 6.1.1.4'
Sb Sb -0.5866 1.5461 'International Tables Vol C Tables 4.2.6.8 and 6.1.1.4'

loop_
_geom_angle_atom_site_label_1
_geom_angle_atom_site_label_2
_geom_angle_atom_site_label_3
_geom_angle
_geom_angle_site_symmetry_1
_geom_angle_site_symmetry_3
O6 Sb1 O4 96.8(5) . .
O6 Sb1 O9 93.6(5) . 2_765
O4 Sb1 O9 92.5(5) . 2_765
O11 Sb2 O6 96.4(4) . .
O11 Sb2 O13 94.5(5) . .
O6 Sb2 O13 97.8(5) . .
O5 V5 O14 106.7(5) . 3_675
O5 V5 O14 108.1(5) . .
O14 V5 O14 90.9(6) 3_675 .
O5 V5 O9 107.3(6) . 2_765
O14 V5 O9 146.0(5) 3_675 2_765
O14 V5 O9 77.0(4) . 2_765
O5 V5 O12 107.0(5) . .
O14 V5 O12 82.3(4) 3_675 .
O14 V5 O12 144.8(4) . .
O9 V5 O12 89.5(5) 2_765 .
O5 V5 V3 107.0(4) . .
O14 V5 V3 40.8(3) 3_675 .
O14 V5 V3 126.7(3) . .
O9 V5 V3 127.0(4) 2_765 .
O12 V5 V3 42.1(3) . .
O5 V5 V3 110.0(4) . 2_765
O14 V5 V3 123.8(3) 3_675 2_765
O14 V5 V3 37.8(3) . 2_765
O9 V5 V3 39.4(3) 2_765 2_765
O12 V5 V3 123.5(3) . 2_765
V3 V5 V3 142.93(12) . 2_765
O8 V4 O7 107.5(6) . 3_675
O8 V4 O7 107.1(5) . .
O7 V4 O7 91.2(7) 3_675 .
O8 V4 O10 108.6(5) . .
O7 V4 O10 143.7(5) 3_675 .
O7 V4 O10 81.9(5) . .
O8 V4 O13 105.0(6) . 3_675
O7 V4 O13 78.2(5) 3_675 3_675
O7 V4 O13 147.8(5) . 3_675
O10 V4 O13 88.9(4) . 3_675
O8 V4 V1 108.2(4) . .
O7 V4 V1 126.7(4) 3_675 .
O7 V4 V1 40.8(3) . .
O10 V4 V1 41.8(3) . .
O13 V4 V1 127.0(4) 3_675 .
O8 V4 V1 109.7(4) . 3_675
O7 V4 V1 38.3(3) 3_675 3_675
O7 V4 V1 124.2(4) . 3_675
O10 V4 V1 122.0(3) . 3_675
O13 V4 V1 40.0(3) 3_675 3_675
V1 V4 V1 142.10(12) . 3_675
O2 V3 O14 110.7(6) . 3_675
O2 V3 O12 113.6(6) . .
O14 V3 O12 83.7(4) 3_675 .
O2 V3 O9 109.0(7) . .
O14 V3 O9 77.7(4) 3_675 .
O12 V3 O9 137.1(5) . .
O2 V3 O11 108.4(6) . 3_675
O14 V3 O11 140.9(5) 3_675 3_675
O12 V3 O11 78.9(4) . 3_675
O9 V3 O11 91.7(5) . 3_675
O2 V3 V5 114.7(5) . .
O14 V3 V5 41.5(3) 3_675 .
O12 V3 V5 42.9(3) . .
O9 V3 V5 113.6(4) . .
O11 V3 V5 117.0(3) 3_675 .
O2 V3 V2 116.7(5) . .
O14 V3 V2 115.3(3) 3_675 .
O12 V3 V2 38.3(3) . .
O9 V3 V2 121.1(4) . .
O11 V3 V2 40.6(3) 3_675 .
V5 V3 V2 78.84(9) . .
O2 V3 V5 113.0(5) . 3_675
O14 V3 V5 38.6(3) 3_675 3_675
O12 V3 V5 115.3(3) . 3_675
O9 V3 V5 39.3(3) . 3_675
O11 V3 V5 123.5(3) 3_675 3_675
V5 V3 V5 77.69(11) . 3_675
V2 V3 V5 130.18(10) . 3_675
O3 V2 O12 113.9(6) . .
O3 V2 O10 111.2(6) . .
O12 V2 O10 134.9(4) . .
O3 V2 O4 102.7(6) . .
O12 V2 O4 90.0(5) . .
O10 V2 O4 81.5(4) . .
O3 V2 O11 104.5(6) . 3_675
O12 V2 O11 79.8(4) . 3_675
O10 V2 O11 88.0(4) . 3_675
O4 V2 O11 152.7(5) . 3_675
O3 V2 V1 111.1(5) . .
O12 V2 V1 119.0(3) . .
O10 V2 V1 40.6(3) . .
O4 V2 V1 40.9(3) . .
O11 V2 V1 124.9(3) 3_675 .
O3 V2 V3 114.4(5) . .
O12 V2 V3 39.1(3) . .
O10 V2 V3 117.2(3) . .
O4 V2 V3 125.2(4) . .
O11 V2 V3 40.7(3) 3_675 .
V1 V2 V3 134.52(10) . .
O1 V1 O7 110.6(6) . .
O1 V1 O10 108.5(6) . .
O7 V1 O10 81.7(5) . .
O1 V1 O4 106.8(7) . .
O7 V1 O4 142.2(5) . .
O10 V1 O4 81.0(5) . .
O1 V1 O13 112.2(7) . .
O7 V1 O13 78.7(5) . .
O10 V1 O13 138.8(5) . .
O4 V1 O13 92.9(5) . .
O1 V1 V4 110.5(5) . .
O7 V1 V4 40.9(3) . .
O10 V1 V4 41.5(3) . .
O4 V1 V4 118.4(3) . .
O13 V1 V4 114.9(4) . .
O1 V1 V2 112.0(6) . .
O7 V1 V2 115.6(4) . .
O10 V1 V2 40.0(3) . .
O4 V1 V2 41.1(3) . .
O13 V1 V2 123.4(4) . .
V4 V1 V2 79.51(9) . .
O1 V1 V4 116.6(6) . 2_765
O7 V1 V4 38.3(3) . 2_765
O10 V1 V4 113.3(3) . 2_765
O4 V1 V4 124.7(4) . 2_765
O13 V1 V4 40.4(3) . 2_765
V4 V1 V4 76.93(11) . 2_765
V2 V1 V4 130.79(11) . 2_765
N3 Co2 N3 93.7(5) 3_675 2_765
N3 Co2 N3 93.7(5) 3_675 .
N3 Co2 N3 93.7(5) 2_765 .
N3 Co2 N4 90.8(6) 3_675 .
N3 Co2 N4 173.3(6) 2_765 .
N3 Co2 N4 81.1(5) . .
N3 Co2 N4 173.3(6) 3_675 2_765
N3 Co2 N4 81.1(5) 2_765 2_765
N3 Co2 N4 90.8(6) . 2_765
N4 Co2 N4 94.7(5) . 2_765
N3 Co2 N4 81.1(5) 3_675 3_675
N3 Co2 N4 90.8(6) 2_765 3_675
N3 Co2 N4 173.3(6) . 3_675
N4 Co2 N4 94.7(5) . 3_675
N4 Co2 N4 94.7(5) 2_765 3_675
N2 Co1 N2 92.9(5) 2_665 .
N2 Co1 N2 92.9(5) 2_665 3_565
N2 Co1 N2 92.9(5) . 3_565
N2 Co1 N1 81.1(6) 2_665 2_665
N2 Co1 N1 95.1(7) . 2_665
N2 Co1 N1 170.3(6) 3_565 2_665
N2 Co1 N1 170.3(6) 2_665 .
N2 Co1 N1 81.1(6) . .
N2 Co1 N1 95.0(7) 3_565 .
N1 Co1 N1 91.7(7) 2_665 .
N2 Co1 N1 95.0(7) 2_665 3_565
N2 Co1 N1 170.3(6) . 3_565
N2 Co1 N1 81.1(6) 3_565 3_565
N1 Co1 N1 91.7(7) 2_665 3_565
N1 Co1 N1 91.7(7) . 3_565
V3 O14 V5 97.7(5) 2_765 2_765
V3 O14 V5 103.6(4) 2_765 .
V5 O14 V5 146.9(6) 2_765 .
Sb2 O13 V1 138.9(6) . .
Sb2 O13 V4 121.4(6) . 2_765
V1 O13 V4 99.6(5) . 2_765
V2 O12 V3 102.6(5) . .
V2 O12 V5 149.4(6) . .
V3 O12 V5 95.0(4) . .
Sb2 O11 V2 122.9(5) . 2_765
Sb2 O11 V3 137.8(6) . 2_765
V2 O11 V3 98.7(4) 2_765 2_765
V2 O10 V4 152.1(6) . .
V2 O10 V1 99.4(5) . .
V4 O10 V1 96.7(5) . .
V5 O9 V3 101.3(5) 3_675 .
V5 O9 Sb1 119.1(6) 3_675 3_675
V3 O9 Sb1 138.4(6) . 3_675
V4 O7 V1 103.4(5) 2_765 .
V4 O7 V4 146.8(7) 2_765 .
V1 O7 V4 98.3(5) . .
Sb2 O6 Sb1 131.3(6) . .
V1 O4 Sb1 140.3(6) . .
V1 O4 V2 98.0(5) . .
Sb1 O4 V2 120.8(5) . .
C3 N3 Co2 111.2(10) . .
C1 N1 Co1 105.9(13) . .
N3 C3 C4 107.3(15) . .
C2 C1 N1 115(2) . .
C2 N2 Co1 108.2(12) . .
N2 C2 C1 119(2) . .
C4 N4 Co2 105.9(10) . .
N4 C4 C3 109.2(16) . .

loop_
_geom_bond_atom_site_label_1
_geom_bond_atom_site_label_2
_geom_bond_distance
_geom_bond_site_symmetry_2
Sb1 O6 1.969(13) .
Sb1 O4 1.973(11) .
Sb1 O9 1.985(11) 2_765
Sb2 O11 1.932(10) .
Sb2 O6 1.932(13) .
Sb2 O13 1.969(11) .
V5 O5 1.614(10) .
V5 O14 1.939(10) 3_675
V5 O14 1.945(10) .
V5 O9 1.960(12) 2_765
V5 O12 1.982(10) .
V5 V3 2.901(3) .
V5 V3 3.032(4) 2_765
V4 O8 1.610(10) .
V4 O7 1.933(11) 3_675
V4 O7 1.940(11) .
V4 O10 1.955(11) .
V4 O13 1.997(12) 3_675
V4 V1 2.931(4) .
V4 V1 3.035(4) 3_675
V3 O2 1.630(12) .
V3 O14 1.914(10) 3_675
V3 O12 1.953(11) .
V3 O9 1.961(12) .
V3 O11 1.994(10) 3_675
V3 V2 3.023(4) .
V3 V5 3.032(4) 3_675
V2 O3 1.615(11) .
V2 O12 1.919(10) .
V2 O10 1.941(11) .
V2 O4 1.978(11) .
V2 O11 1.990(11) 3_675
V2 V1 2.980(4) .
V1 O1 1.616(12) .
V1 O7 1.935(12) .
V1 O10 1.967(11) .
V1 O4 1.972(11) .
V1 O13 1.977(11) .
V1 V4 3.035(4) 2_765
Co2 N3 2.129(14) 3_675
Co2 N3 2.129(14) 2_765
Co2 N3 2.129(14) .
Co2 N4 2.173(16) .
Co2 N4 2.173(16) 2_765
Co2 N4 2.173(16) 3_675
Co1 N2 2.162(14) 2_665
Co1 N2 2.162(14) .
Co1 N2 2.162(14) 3_565
Co1 N1 2.171(15) 2_665
Co1 N1 2.171(15) .
Co1 N1 2.171(15) 3_565
O14 V3 1.914(10) 2_765
O14 V5 1.939(10) 2_765
O13 V4 1.997(12) 2_765
O11 V2 1.990(11) 2_765
O11 V3 1.994(10) 2_765
O9 V5 1.960(12) 3_675
O9 Sb1 1.985(11) 3_675
O7 V4 1.933(11) 2_765
N3 C3 1.46(2) .
N1 C1 1.44(3) .
C3 C4 1.55(3) .
C1 C2 1.42(2) .
N2 C2 1.39(3) .
N4 C4 1.48(3) .
